data_1516651
loop_
_publ_author_name
'Yang, Yong'
'Swager, Timothy M.'

_publ_section_title
;
 Main-Chain Calix[4]arene Elastomers by Ring-Opening Metathesis
 Polymerization
;
_journal_issue 21
_journal_name_full Macromolecules
_journal_page_first 7437
_journal_paper_doi 10.1021/ma071304+
_journal_volume 40
_journal_year 2007
_chemical_formula_sum 'C86.5 H118 O4'
_chemical_formula_weight 1221.81
_chemical_name_systematic
;
 ?
;
_space_group_IT_number 2
_symmetry_cell_setting triclinic
_symmetry_space_group_name_Hall '-P 1'
_symmetry_space_group_name_H-M 'P -1'
_atom_sites_solution_hydrogens geom
_atom_sites_solution_primary direct
_atom_sites_solution_secondary difmap
_audit_creation_method SHELXL-97
_cell_angle_alpha 82.483(2)
_cell_angle_beta 88.559(2)
_cell_angle_gamma 65.0160(10)
_cell_formula_units_Z 2
_cell_length_a 14.9565(8)
_cell_length_b 15.7696(9)
_cell_length_c 17.7243(10)
_cell_measurement_reflns_used 7637
_cell_measurement_temperature 100(2)
_cell_measurement_theta_max 0.00
_cell_measurement_theta_min 0.00
_cell_volume 3754.6(4)
_computing_cell_refinement 'SAINT 5 (Bruker-AXS, 2003)'
_computing_data_collection 'SMART 5 (Bruker-AXS, 2003)'
_computing_data_reduction 'SAINT 5 (Bruker-AXS, 2003)'
_computing_molecular_graphics 'Bruker SHELXTL'
_computing_publication_material 'Bruker SHELXTL'
_computing_structure_refinement 'SHELXL-97 (Sheldrick, 1997)'
_computing_structure_solution 'SHELXS-97 (Sheldrick, 1990)'
_diffrn_ambient_temperature 100(2)
_diffrn_measured_fraction_theta_full 0.996
_diffrn_measured_fraction_theta_max 0.996
_diffrn_measurement_device_type 'Bruker Smart APEX CCD'
_diffrn_measurement_method 'omega and phi scans'
_diffrn_radiation_monochromator graphite
_diffrn_radiation_source 'fine-focus sealed tube'
_diffrn_radiation_type MoK\a
_diffrn_radiation_wavelength 0.71073
_diffrn_reflns_av_R_equivalents 0.0298
_diffrn_reflns_av_sigmaI/netI 0.0318
_diffrn_reflns_limit_h_max 20
_diffrn_reflns_limit_h_min -20
_diffrn_reflns_limit_k_max 21
_diffrn_reflns_limit_k_min -21
_diffrn_reflns_limit_l_max 24
_diffrn_reflns_limit_l_min -24
_diffrn_reflns_number 79633
_diffrn_reflns_theta_full 29.13
_diffrn_reflns_theta_max 29.13
_diffrn_reflns_theta_min 1.44
_exptl_absorpt_coefficient_mu 0.064
_exptl_absorpt_correction_T_max 0.9873
_exptl_absorpt_correction_T_min 0.9749
_exptl_absorpt_correction_type multi-scan
_exptl_absorpt_process_details sadabs
_exptl_crystal_colour colorless
_exptl_crystal_density_diffrn 1.081
_exptl_crystal_density_meas ?
_exptl_crystal_density_method 'not measured'
_exptl_crystal_description block
_exptl_crystal_F_000 1338
_exptl_crystal_size_max 0.40
_exptl_crystal_size_mid 0.30
_exptl_crystal_size_min 0.20
_refine_diff_density_max 1.158
_refine_diff_density_min -0.708
_refine_diff_density_rms 0.071
_refine_ls_extinction_method none
_refine_ls_goodness_of_fit_ref 1.050
_refine_ls_hydrogen_treatment constr
_refine_ls_matrix_type full
_refine_ls_number_parameters 1208
_refine_ls_number_reflns 20173
_refine_ls_number_restraints 2481
_refine_ls_restrained_S_all 1.051
_refine_ls_R_factor_all 0.1019
_refine_ls_R_factor_gt 0.0719
_refine_ls_shift/su_max 0.001
_refine_ls_shift/su_mean 0.000
_refine_ls_structure_factor_coef Fsqd
_refine_ls_weighting_details 'calc w=1/[\s^2^(Fo^2^)+(0.1163P)^2^+2.6818P] where P=(Fo^2^+2Fc^2^)/3'
_refine_ls_weighting_scheme calc
_refine_ls_wR_factor_gt 0.2027
_refine_ls_wR_factor_ref 0.2306
_reflns_number_gt 14186
_reflns_number_total 20173
_reflns_threshold_expression >2sigma(I)
_cod_data_source_file ma071304%2Bsi20070612_035856.cif
_cod_data_source_block 06068
_cod_depositor_comments
;
The following automatic conversions were performed:

'_symmetry_cell_setting' value 'Triclinic' changed to 'triclinic'
according to
/usr/data/users/saulius/automatic-downloads/retrospective/ACS/lib/dictionaries/cif_core.dic
dictionary named 'cif_core.dic' version 2.4.2 from 2011-04-26.

Automatic conversion script
Id: cif_fix_values 2281 2013-09-26 08:29:07Z andrius 

The following automatic conversions were performed:

'_exptl_crystal_density_meas' value 'not measured' was changed to '?'
- the value is perceived as not measured.

Automatic conversion script
Id: cif_fix_values 3008 2015-01-20 13:52:24Z robertas 
;
_cod_original_sg_symbol_H-M P-1
_cod_original_formula_sum 'C86.50 H118 O4'
_cod_database_code 1516651

loop_
_symmetry_equiv_pos_as_xyz
'x, y, z'
'-x, -y, -z'

loop_
_atom_site_label
_atom_site_type_symbol
_atom_site_fract_x
_atom_site_fract_y
_atom_site_fract_z
_atom_site_U_iso_or_equiv
_atom_site_adp_type
_atom_site_occupancy
_atom_site_symmetry_multiplicity
_atom_site_calc_flag
_atom_site_refinement_flags
_atom_site_disorder_assembly
_atom_site_disorder_group
O1 O 0.02448(10) 0.18851(11) 0.21886(8) 0.0283(3) Uani 1 1 d DU . .
C101 C -0.07185(13) 0.19800(15) 0.21887(10) 0.0266(4) Uani 1 1 d DU . .
C102 C -0.11408(14) 0.19688(15) 0.15002(10) 0.0270(4) Uani 1 1 d DU . .
C103 C -0.21068(14) 0.20449(15) 0.14891(10) 0.0277(4) Uani 1 1 d DU . .
H103 H -0.2399 0.2044 0.1020 0.033 Uiso 1 1 calc R . .
C104 C -0.26563(13) 0.21225(14) 0.21472(10) 0.0251(4) Uani 1 1 d DU A .
C105 C -0.21908(14) 0.20947(16) 0.28289(11) 0.0293(4) Uani 1 1 d DU . .
H105 H -0.2539 0.2120 0.3287 0.035 Uiso 1 1 calc R . .
C106 C -0.12327(14) 0.20305(16) 0.28621(10) 0.0286(4) Uani 1 1 d DU . .
C107 C -0.06174(14) 0.19464(17) 0.07540(11) 0.0326(4) Uani 1 1 d DU . .
H10A H -0.1019 0.1854 0.0364 0.039 Uiso 1 1 calc R . .
H10B H -0.0635 0.2581 0.0607 0.039 Uiso 1 1 calc R . .
C108 C -0.37244(12) 0.22439(13) 0.21268(10) 0.0220(3) Uani 1 1 d DU . .
C109 C -0.38150(18) 0.13705(18) 0.25316(16) 0.0285(6) Uani 0.772(4) 1 d PDU A 1
H10C H -0.3560 0.1245 0.3064 0.034 Uiso 0.772(4) 1 calc PR A 1
H10D H -0.3409 0.0817 0.2275 0.034 Uiso 0.772(4) 1 calc PR A 1
C110 C -0.4900(2) 0.1504(2) 0.25287(19) 0.0317(6) Uani 0.772(4) 1 d PDU A 1
H110 H -0.4943 0.0928 0.2806 0.038 Uiso 0.772(4) 1 calc PR A 1
C111 C -0.5517(2) 0.2362(3) 0.29283(19) 0.0370(8) Uani 0.772(4) 1 d PDU A 1
H11A H -0.6210 0.2443 0.2947 0.044 Uiso 0.772(4) 1 calc PR A 1
H11B H -0.5260 0.2259 0.3458 0.044 Uiso 0.772(4) 1 calc PR A 1
C112 C -0.5475(2) 0.3247(3) 0.2503(2) 0.0355(7) Uani 0.772(4) 1 d PDU A 1
H112 H -0.5886 0.3806 0.2764 0.043 Uiso 0.772(4) 1 calc PR A 1
C113 C -0.43965(18) 0.31141(19) 0.24985(17) 0.0319(6) Uani 0.772(4) 1 d PDU A 1
H11C H -0.4156 0.3043 0.3028 0.038 Uiso 0.772(4) 1 calc PR A 1
H11D H -0.4361 0.3684 0.2217 0.038 Uiso 0.772(4) 1 calc PR A 1
C114 C -0.41463(19) 0.2408(2) 0.12895(14) 0.0316(6) Uani 0.772(4) 1 d PDU A 1
H11E H -0.4097 0.2969 0.1005 0.038 Uiso 0.772(4) 1 calc PR A 1
H11F H -0.3748 0.1855 0.1029 0.038 Uiso 0.772(4) 1 calc PR A 1
C115 C -0.5240(3) 0.2557(3) 0.12890(19) 0.0308(7) Uani 0.772(4) 1 d PDU A 1
H115 H -0.5493 0.2662 0.0752 0.037 Uiso 0.772(4) 1 calc PR A 1
C116 C -0.5281(2) 0.1665(2) 0.17072(19) 0.0328(6) Uani 0.772(4) 1 d PDU A 1
H11G H -0.4871 0.1116 0.1447 0.039 Uiso 0.772(4) 1 calc PR A 1
H11H H -0.5969 0.1731 0.1701 0.039 Uiso 0.772(4) 1 calc PR A 1
C117 C -0.5861(2) 0.3402(2) 0.1683(2) 0.0387(7) Uani 0.772(4) 1 d PDU A 1
H11I H -0.6557 0.3492 0.1680 0.046 Uiso 0.772(4) 1 calc PR A 1
H11J H -0.5833 0.3977 0.1406 0.046 Uiso 0.772(4) 1 calc PR A 1
C09A C -0.3729(7) 0.1316(7) 0.1977(8) 0.048(3) Uani 0.228(4) 1 d PDU A 2
H09A H -0.3341 0.0804 0.2384 0.058 Uiso 0.228(4) 1 calc PR A 2
H09B H -0.3425 0.1145 0.1485 0.058 Uiso 0.228(4) 1 calc PR A 2
C10A C -0.4813(8) 0.1433(9) 0.1959(8) 0.056(3) Uani 0.228(4) 1 d PDU A 2
H10E H -0.4834 0.0844 0.1827 0.068 Uiso 0.228(4) 1 calc PR A 2
C11A C -0.5274(8) 0.1648(9) 0.2730(8) 0.052(3) Uani 0.228(4) 1 d PDU A 2
H11K H -0.4888 0.1135 0.3136 0.062 Uiso 0.228(4) 1 calc PR A 2
H11L H -0.5958 0.1704 0.2721 0.062 Uiso 0.228(4) 1 calc PR A 2
C12A C -0.5268(7) 0.2579(8) 0.2880(6) 0.038(3) Uani 0.228(4) 1 d PDU A 2
H12A H -0.5576 0.2742 0.3379 0.045 Uiso 0.228(4) 1 calc PR A 2
C13A C -0.4189(6) 0.2428(9) 0.2926(5) 0.042(3) Uani 0.228(4) 1 d PDU A 2
H13A H -0.3817 0.1882 0.3312 0.051 Uiso 0.228(4) 1 calc PR A 2
H13B H -0.4152 0.2994 0.3080 0.051 Uiso 0.228(4) 1 calc PR A 2
C14A C -0.4291(7) 0.3068(8) 0.1557(7) 0.057(3) Uani 0.228(4) 1 d PDU A 2
H14A H -0.3988 0.2974 0.1053 0.069 Uiso 0.228(4) 1 calc PR A 2
H14B H -0.4284 0.3648 0.1710 0.069 Uiso 0.228(4) 1 calc PR A 2
C15A C -0.5368(8) 0.3171(10) 0.1508(7) 0.067(4) Uani 0.228(4) 1 d PDU A 2
H15A H -0.5754 0.3691 0.1098 0.081 Uiso 0.228(4) 1 calc PR A 2
C16A C -0.5351(12) 0.2249(12) 0.1342(9) 0.075(4) Uani 0.228(4) 1 d PDU A 2
H16A H -0.5027 0.2097 0.0852 0.091 Uiso 0.228(4) 1 calc PR A 2
H16B H -0.6038 0.2324 0.1285 0.091 Uiso 0.228(4) 1 calc PR A 2
C17A C -0.5828(9) 0.3382(9) 0.2260(8) 0.057(3) Uani 0.228(4) 1 d PDU A 2
H17A H -0.6524 0.3472 0.2231 0.068 Uiso 0.228(4) 1 calc PR A 2
H17B H -0.5822 0.3973 0.2385 0.068 Uiso 0.228(4) 1 calc PR A 2
O2 O 0.00385(11) 0.00929(11) 0.34426(8) 0.0331(3) Uani 1 1 d DU . .
C201 C 0.05974(15) 0.04317(14) 0.38135(10) 0.0262(4) Uani 1 1 d DU . .
C202 C 0.02259(14) 0.13903(14) 0.38806(10) 0.0256(4) Uani 1 1 d DU . .
C203 C 0.08152(13) 0.17193(13) 0.42416(10) 0.0234(3) Uani 1 1 d DU . .
H203 H 0.0561 0.2372 0.4290 0.028 Uiso 1 1 calc R . .
C204 C 0.17612(13) 0.11229(12) 0.45323(9) 0.0203(3) Uani 1 1 d DU . .
C205 C 0.21091(14) 0.01666(13) 0.44430(10) 0.0239(4) Uani 1 1 d DU . .
H205 H 0.2755 -0.0255 0.4632 0.029 Uiso 1 1 calc R . .
C206 C 0.15462(15) -0.01897(14) 0.40879(10) 0.0263(4) Uani 1 1 d DU . .
C207 C -0.08198(15) 0.20807(17) 0.36249(11) 0.0330(4) Uani 1 1 d DU . .
H20A H -0.0861 0.2726 0.3613 0.040 Uiso 1 1 calc R . .
H20B H -0.1266 0.2004 0.4023 0.040 Uiso 1 1 calc R . .
C208 C 0.24126(12) 0.14637(12) 0.49401(9) 0.0197(3) Uani 1 1 d DU . .
C209 C 0.19243(14) 0.25362(13) 0.49615(11) 0.0269(4) Uani 1 1 d DU . .
H20C H 0.1291 0.2710 0.5223 0.032 Uiso 1 1 calc R . .
H20D H 0.1782 0.2869 0.4435 0.032 Uiso 1 1 calc R . .
C210 C 0.25997(15) 0.28495(14) 0.53802(11) 0.0282(4) Uani 1 1 d DU . .
H210 H 0.2268 0.3548 0.5385 0.034 Uiso 1 1 calc R . .
C211 C 0.27975(15) 0.23510(15) 0.61977(11) 0.0292(4) Uani 1 1 d DU . .
H21A H 0.2168 0.2521 0.6464 0.035 Uiso 1 1 calc R . .
H21B H 0.3225 0.2554 0.6474 0.035 Uiso 1 1 calc R . .
C212 C 0.33041(17) 0.12833(15) 0.61888(11) 0.0333(4) Uani 1 1 d DU . .
H212 H 0.3436 0.0956 0.6724 0.040 Uiso 1 1 calc R . .
C213 C 0.26278(17) 0.09765(15) 0.57698(10) 0.0301(4) Uani 1 1 d DU . .
H21C H 0.1999 0.1140 0.6037 0.036 Uiso 1 1 calc R . .
H21D H 0.2947 0.0283 0.5774 0.036 Uiso 1 1 calc R . .
C214 C 0.34050(15) 0.12160(17) 0.45425(12) 0.0321(4) Uani 1 1 d DU . .
H21E H 0.3736 0.0527 0.4526 0.039 Uiso 1 1 calc R . .
H21F H 0.3282 0.1538 0.4012 0.039 Uiso 1 1 calc R . .
C215 C 0.40811(16) 0.15210(18) 0.49680(13) 0.0383(5) Uani 1 1 d DU . .
H215 H 0.4721 0.1350 0.4704 0.046 Uiso 1 1 calc R . .
C216 C 0.35750(18) 0.25911(18) 0.49752(12) 0.0375(5) Uani 1 1 d DU . .
H21G H 0.4009 0.2795 0.5242 0.045 Uiso 1 1 calc R . .
H21H H 0.3451 0.2918 0.4447 0.045 Uiso 1 1 calc R . .
C217 C 0.42736(16) 0.10249(17) 0.57832(14) 0.0414(5) Uani 1 1 d DU . .
H21I H 0.4606 0.0333 0.5782 0.050 Uiso 1 1 calc R . .
H21J H 0.4714 0.1215 0.6056 0.050 Uiso 1 1 calc R . .
O3 O 0.23202(11) -0.05739(10) 0.25790(8) 0.0296(3) Uani 1 1 d DU . .
C301 C 0.20418(15) -0.13127(13) 0.26381(10) 0.0268(4) Uani 1 1 d DU . .
C302 C 0.17984(16) -0.16163(14) 0.33583(10) 0.0284(4) Uani 1 1 d DU . .
C303 C 0.14711(16) -0.23273(14) 0.34306(11) 0.0289(4) Uani 1 1 d DU . .
H303 H 0.1296 -0.2526 0.3919 0.035 Uiso 1 1 calc R . .
C304 C 0.13905(14) -0.27608(13) 0.28124(10) 0.0248(4) Uani 1 1 d DU B .
C305 C 0.16128(16) -0.24173(14) 0.21015(11) 0.0288(4) Uani 1 1 d DU . .
H305 H 0.1546 -0.2686 0.1669 0.035 Uiso 1 1 calc R . .
C306 C 0.19296(16) -0.16941(14) 0.19990(10) 0.0282(4) Uani 1 1 d DU . .
C307 C 0.19604(19) -0.12436(15) 0.40659(11) 0.0337(5) Uani 1 1 d DU . .
H30A H 0.1687 -0.1513 0.4498 0.040 Uiso 1 1 calc R . .
H30B H 0.2682 -0.1505 0.4166 0.040 Uiso 1 1 calc R . .
C308 C 0.10818(14) -0.35766(12) 0.29203(11) 0.0248(4) Uani 1 1 d DU . .
C309 C 0.1410(5) -0.4194(3) 0.3673(3) 0.0354(11) Uani 0.584(6) 1 d PDU B 1
H30C H 0.1132 -0.3805 0.4089 0.042 Uiso 0.584(6) 1 calc PR B 1
H30D H 0.2139 -0.4463 0.3726 0.042 Uiso 0.584(6) 1 calc PR B 1
C310 C 0.1083(5) -0.5006(3) 0.3754(2) 0.0347(10) Uani 0.584(6) 1 d PDU B 1
H310 H 0.1295 -0.5386 0.4268 0.042 Uiso 0.584(6) 1 calc PR B 1
C311 C -0.0037(4) -0.4590(4) 0.3659(3) 0.0466(13) Uani 0.584(6) 1 d PDU B 1
H31A H -0.0256 -0.5105 0.3716 0.056 Uiso 0.584(6) 1 calc PR B 1
H31B H -0.0343 -0.4183 0.4060 0.056 Uiso 0.584(6) 1 calc PR B 1
C312 C -0.0365(3) -0.4015(3) 0.2882(4) 0.0464(13) Uani 0.584(6) 1 d PDU B 1
H312 H -0.1100 -0.3749 0.2825 0.056 Uiso 0.584(6) 1 calc PR B 1
C313 C -0.0040(3) -0.3201(3) 0.2792(3) 0.0387(11) Uani 0.584(6) 1 d PDU B 1
H31C H -0.0233 -0.2846 0.2275 0.046 Uiso 0.584(6) 1 calc PR B 1
H31D H -0.0382 -0.2761 0.3165 0.046 Uiso 0.584(6) 1 calc PR B 1
C314 C 0.1542(4) -0.4246(3) 0.2275(3) 0.0321(9) Uani 0.584(6) 1 d PDU B 1
H31E H 0.1324 -0.3870 0.1767 0.039 Uiso 0.584(6) 1 calc PR B 1
H31F H 0.2271 -0.4509 0.2313 0.039 Uiso 0.584(6) 1 calc PR B 1
C315 C 0.1218(4) -0.5055(3) 0.2358(3) 0.0312(10) Uani 0.584(6) 1 d PDU B 1
H315 H 0.1524 -0.5467 0.1954 0.037 Uiso 0.584(6) 1 calc PR B 1
C316 C 0.1554(8) -0.5636(6) 0.3137(5) 0.0347(17) Uani 0.584(6) 1 d PDU B 1
H31G H 0.2282 -0.5902 0.3193 0.042 Uiso 0.584(6) 1 calc PR B 1
H31H H 0.1358 -0.6166 0.3189 0.042 Uiso 0.584(6) 1 calc PR B 1
C317 C 0.0101(4) -0.4648(3) 0.2269(3) 0.0416(11) Uani 0.584(6) 1 d PDU B 1
H31I H -0.0114 -0.5166 0.2317 0.050 Uiso 0.584(6) 1 calc PR B 1
H31J H -0.0116 -0.4278 0.1759 0.050 Uiso 0.584(6) 1 calc PR B 1
C09C C 0.0066(5) -0.3258(4) 0.3346(6) 0.055(2) Uani 0.416(6) 1 d PDU B 2
H09A H 0.0123 -0.3011 0.3820 0.066 Uiso 0.416(6) 1 calc PR B 2
H09B H -0.0465 -0.2749 0.3016 0.066 Uiso 0.416(6) 1 calc PR B 2
C10C C -0.0196(5) -0.4111(5) 0.3542(6) 0.064(3) Uani 0.416(6) 1 d PDU B 2
H10C H -0.0847 -0.3907 0.3792 0.077 Uiso 0.416(6) 1 calc PR B 2
C11C C -0.0249(5) -0.4491(6) 0.2810(6) 0.062(2) Uani 0.416(6) 1 d PDU B 2
H11K H -0.0765 -0.3993 0.2461 0.075 Uiso 0.416(6) 1 calc PR B 2
H11L H -0.0429 -0.5029 0.2923 0.075 Uiso 0.416(6) 1 calc PR B 2
C12C C 0.0747(6) -0.4814(5) 0.2427(4) 0.0376(15) Uani 0.416(6) 1 d PDU B 2
H12C H 0.0707 -0.5066 0.1945 0.045 Uiso 0.416(6) 1 calc PR B 2
C13C C 0.1027(7) -0.3973(5) 0.2246(3) 0.0387(15) Uani 0.416(6) 1 d PDU B 2
H13A H 0.1673 -0.4187 0.2000 0.046 Uiso 0.416(6) 1 calc PR B 2
H13B H 0.0529 -0.3479 0.1882 0.046 Uiso 0.416(6) 1 calc PR B 2
C14C C 0.1852(5) -0.4354(4) 0.3521(4) 0.0311(13) Uani 0.416(6) 1 d PDU B 2
H14A H 0.2523 -0.4566 0.3317 0.037 Uiso 0.416(6) 1 calc PR B 2
H14B H 0.1849 -0.4084 0.3996 0.037 Uiso 0.416(6) 1 calc PR B 2
C15C C 0.1587(5) -0.5195(4) 0.3694(4) 0.0321(13) Uani 0.416(6) 1 d PDU B 2
H15C H 0.2105 -0.5701 0.4047 0.038 Uiso 0.416(6) 1 calc PR B 2
C16C C 0.0604(6) -0.4880(4) 0.4074(5) 0.055(2) Uani 0.416(6) 1 d PDU B 2
H16A H 0.0645 -0.4635 0.4552 0.066 Uiso 0.416(6) 1 calc PR B 2
H16B H 0.0436 -0.5424 0.4202 0.066 Uiso 0.416(6) 1 calc PR B 2
C17C C 0.1518(9) -0.5585(8) 0.2973(6) 0.029(2) Uani 0.416(6) 1 d PDU B 2
H17A H 0.1334 -0.6120 0.3097 0.034 Uiso 0.416(6) 1 calc PR B 2
H17B H 0.2167 -0.5820 0.2731 0.034 Uiso 0.416(6) 1 calc PR B 2
O4 O 0.02066(11) 0.00023(11) 0.14932(7) 0.0310(3) Uani 1 1 d DU . .
C401 C 0.08012(15) 0.02920(15) 0.10208(10) 0.0261(4) Uani 1 1 d DU . .
C402 C 0.17627(15) -0.03451(14) 0.08977(10) 0.0263(4) Uani 1 1 d DU . .
C403 C 0.23598(14) -0.00230(13) 0.04319(10) 0.0242(4) Uani 1 1 d DU . .
H403 H 0.3014 -0.0456 0.0345 0.029 Uiso 1 1 calc R . .
C404 C 0.20238(13) 0.09105(13) 0.00928(9) 0.0216(3) Uani 1 1 d DU . .
C405 C 0.10575(13) 0.15261(14) 0.02334(10) 0.0235(4) Uani 1 1 d DU . .
H405 H 0.0813 0.2167 0.0009 0.028 Uiso 1 1 calc R . .
C406 C 0.04363(14) 0.12362(14) 0.06913(10) 0.0249(4) Uani 1 1 d DU . .
C407 C 0.21734(18) -0.13857(15) 0.11998(11) 0.0320(4) Uani 1 1 d DU . .
H40A H 0.2901 -0.1644 0.1177 0.038 Uiso 1 1 calc R . .
H40B H 0.1951 -0.1695 0.0842 0.038 Uiso 1 1 calc R . .
C408 C 0.26535(13) 0.12788(13) -0.04206(9) 0.0205(3) Uani 1 1 d DU . .
C409 C 0.27690(13) 0.20926(13) -0.00907(10) 0.0228(3) Uani 1 1 d DU . .
H40C H 0.2108 0.2602 -0.0030 0.027 Uiso 1 1 calc R . .
H40D H 0.3103 0.1855 0.0418 0.027 Uiso 1 1 calc R . .
C410 C 0.33727(14) 0.24914(14) -0.06179(11) 0.0272(4) Uani 1 1 d DU . .
H410 H 0.3431 0.3019 -0.0398 0.033 Uiso 1 1 calc R . .
C411 C 0.44040(14) 0.17091(14) -0.06988(11) 0.0264(4) Uani 1 1 d DU . .
H41A H 0.4796 0.1964 -0.1035 0.032 Uiso 1 1 calc R . .
H41B H 0.4749 0.1469 -0.0194 0.032 Uiso 1 1 calc R . .
C412 C 0.43079(14) 0.09057(14) -0.10371(10) 0.0245(4) Uani 1 1 d DU . .
H412 H 0.4979 0.0391 -0.1086 0.029 Uiso 1 1 calc R . .
C413 C 0.36961(14) 0.05141(13) -0.05126(10) 0.0234(3) Uani 1 1 d DU . .
H41C H 0.3647 -0.0014 -0.0728 0.028 Uiso 1 1 calc R . .
H41D H 0.4036 0.0264 -0.0006 0.028 Uiso 1 1 calc R . .
C414 C 0.21528(14) 0.16571(16) -0.12231(10) 0.0289(4) Uani 1 1 d DU . .
H41E H 0.2091 0.1140 -0.1446 0.035 Uiso 1 1 calc R . .
H41F H 0.1481 0.2159 -0.1182 0.035 Uiso 1 1 calc R . .
C415 C 0.27567(15) 0.20557(17) -0.17459(10) 0.0330(5) Uani 1 1 d DU . .
H415 H 0.2418 0.2300 -0.2259 0.040 Uiso 1 1 calc R . .
C416 C 0.28453(16) 0.28613(16) -0.14068(12) 0.0349(5) Uani 1 1 d DU . .
H41G H 0.2180 0.3369 -0.1359 0.042 Uiso 1 1 calc R . .
H41H H 0.3224 0.3128 -0.1748 0.042 Uiso 1 1 calc R . .
C417 C 0.37862(15) 0.12727(16) -0.18240(10) 0.0310(4) Uani 1 1 d DU . .
H41I H 0.4175 0.1522 -0.2170 0.037 Uiso 1 1 calc R . .
H41J H 0.3731 0.0751 -0.2044 0.037 Uiso 1 1 calc R . .
C1 C 0.33433(17) -0.08032(15) 0.24665(13) 0.0340(4) Uani 1 1 d U . .
H1A H 0.3519 -0.0950 0.1942 0.041 Uiso 1 1 calc R . .
H1B H 0.3759 -0.1359 0.2829 0.041 Uiso 1 1 calc R . .
C2 C 0.35010(16) 0.00575(15) 0.26026(12) 0.0312(4) Uani 1 1 d U . .
H2A H 0.3417 0.0139 0.3148 0.037 Uiso 1 1 calc R . .
H2B H 0.4184 -0.0043 0.2474 0.037 Uiso 1 1 calc R . .
C3 C 0.27879(16) 0.09312(15) 0.21314(11) 0.0293(4) Uani 1 1 d U . .
H3A H 0.3189 0.1138 0.1764 0.035 Uiso 1 1 calc R . .
H3B H 0.2384 0.0728 0.1829 0.035 Uiso 1 1 calc R . .
C4 C 0.21620(14) 0.16986(15) 0.23998(11) 0.0285(4) Uani 1 1 d U . .
H4A H 0.2567 0.1935 0.2665 0.034 Uiso 1 1 calc R . .
H4B H 0.1797 0.1487 0.2798 0.034 Uiso 1 1 calc R . .
C5 C 0.14046(15) 0.25389(15) 0.19258(11) 0.0297(4) Uani 1 1 d U . .
H5A H 0.1454 0.2426 0.1387 0.036 Uiso 1 1 calc R . .
H5B H 0.1537 0.3097 0.1959 0.036 Uiso 1 1 calc R . .
C6 C 0.03654(15) 0.27385(16) 0.21879(12) 0.0312(4) Uani 1 1 d U . .
H6A H 0.0280 0.2927 0.2705 0.037 Uiso 1 1 calc R . .
H6B H -0.0130 0.3255 0.1837 0.037 Uiso 1 1 calc R . .
C7 C -0.0594(2) -0.0188(2) 0.39199(14) 0.0537(7) Uani 1 1 d U . .
H7A H -0.0202 -0.0666 0.4336 0.081 Uiso 1 1 calc R . .
H7B H -0.0934 -0.0452 0.3621 0.081 Uiso 1 1 calc R . .
H7C H -0.1083 0.0362 0.4131 0.081 Uiso 1 1 calc R . .
C8 C -0.0370(2) -0.0353(2) 0.11226(14) 0.0480(6) Uani 1 1 d U . .
H8A H -0.0842 0.0152 0.0760 0.072 Uiso 1 1 calc R . .
H8B H -0.0729 -0.0586 0.1502 0.072 Uiso 1 1 calc R . .
H8C H 0.0064 -0.0871 0.0850 0.072 Uiso 1 1 calc R . .
C1X C -0.4773(5) 0.3757(5) 0.9080(3) 0.0446(14) Uani 0.402(3) 1 d PDU C 1
H1X1 H -0.4594 0.4055 0.9466 0.067 Uiso 0.402(3) 1 calc PR C 1
H1X2 H -0.4482 0.3072 0.9226 0.067 Uiso 0.402(3) 1 calc PR C 1
H1X3 H -0.5493 0.3997 0.9039 0.067 Uiso 0.402(3) 1 calc PR C 1
C2X C -0.4390(4) 0.3984(3) 0.8325(3) 0.0303(10) Uani 0.402(3) 1 d PDU C 1
H2X1 H -0.3667 0.3767 0.8384 0.036 Uiso 0.402(3) 1 calc PR C 1
H2X2 H -0.4684 0.4679 0.8190 0.036 Uiso 0.402(3) 1 calc PR C 1
C3X C -0.4593(4) 0.3558(3) 0.7666(3) 0.0279(9) Uani 0.402(3) 1 d PDU C 1
H3X1 H -0.5315 0.3780 0.7599 0.033 Uiso 0.402(3) 1 calc PR C 1
H3X2 H -0.4301 0.2863 0.7797 0.033 Uiso 0.402(3) 1 calc PR C 1
C4X C -0.4181(3) 0.3805(3) 0.6912(3) 0.0274(9) Uani 0.402(3) 1 d PDU C 1
H4X1 H -0.4447 0.4500 0.6797 0.033 Uiso 0.402(3) 1 calc PR C 1
H4X2 H -0.3455 0.3557 0.6975 0.033 Uiso 0.402(3) 1 calc PR C 1
C5X C -0.4415(4) 0.3424(5) 0.6236(3) 0.0311(11) Uani 0.402(3) 1 d PDU C 1
H5X1 H -0.5140 0.3694 0.6155 0.037 Uiso 0.402(3) 1 calc PR C 1
H5X2 H -0.4172 0.2731 0.6355 0.037 Uiso 0.402(3) 1 calc PR C 1
C6X C -0.3958(7) 0.3650(6) 0.5500(4) 0.0370(15) Uani 0.402(3) 1 d PDU C 1
H6X1 H -0.4190 0.4343 0.5392 0.044 Uiso 0.402(3) 1 calc PR C 1
H6X2 H -0.3233 0.3371 0.5583 0.044 Uiso 0.402(3) 1 calc PR C 1
C7X C -0.4184(4) 0.3305(4) 0.4813(3) 0.0409(13) Uani 0.402(3) 1 d PDU C 1
H7X1 H -0.3853 0.3474 0.4374 0.061 Uiso 0.402(3) 1 calc PR C 1
H7X2 H -0.4898 0.3598 0.4708 0.061 Uiso 0.402(3) 1 calc PR C 1
H7X3 H -0.3948 0.2617 0.4907 0.061 Uiso 0.402(3) 1 calc PR C 1
C1Y C -0.5483(9) 0.6499(9) 0.4131(8) 0.084(3) Uani 0.329(4) 1 d PDU D 2
H1Y1 H -0.5397 0.6399 0.3595 0.125 Uiso 0.329(4) 1 calc PR D 2
H1Y2 H -0.4840 0.6197 0.4403 0.125 Uiso 0.329(4) 1 calc PR D 2
H1Y3 H -0.5776 0.7178 0.4165 0.125 Uiso 0.329(4) 1 calc PR D 2
C2Y C -0.6146(11) 0.6082(11) 0.4479(7) 0.079(3) Uani 0.329(4) 1 d PDU D 2
H2Y1 H -0.6792 0.6408 0.4200 0.095 Uiso 0.329(4) 1 calc PR D 2
H2Y2 H -0.5868 0.5413 0.4390 0.095 Uiso 0.329(4) 1 calc PR D 2
C3Y C -0.6330(7) 0.6110(7) 0.5300(6) 0.077(2) Uani 0.329(4) 1 d PDU D 2
H3Y1 H -0.6639 0.6782 0.5382 0.093 Uiso 0.329(4) 1 calc PR D 2
H3Y2 H -0.5680 0.5818 0.5574 0.093 Uiso 0.329(4) 1 calc PR D 2
C4Y C -0.6980(7) 0.5632(6) 0.5696(5) 0.076(2) Uani 0.329(4) 1 d PDU D 2
H4Y1 H -0.7657 0.5973 0.5468 0.091 Uiso 0.329(4) 1 calc PR D 2
H4Y2 H -0.6719 0.4978 0.5570 0.091 Uiso 0.329(4) 1 calc PR D 2
C5Y C -0.7054(5) 0.5589(5) 0.6547(5) 0.0566(17) Uani 0.329(4) 1 d PDU D 2
H5Y1 H -0.6375 0.5193 0.6756 0.068 Uiso 0.329(4) 1 calc PR D 2
H5Y2 H -0.7214 0.6236 0.6657 0.068 Uiso 0.329(4) 1 calc PR D 2
C6Y C -0.7706(7) 0.5266(7) 0.7032(7) 0.066(2) Uani 0.329(4) 1 d PDU D 2
H6Y1 H -0.8394 0.5639 0.6835 0.080 Uiso 0.329(4) 1 calc PR D 2
H6Y2 H -0.7528 0.4599 0.6972 0.080 Uiso 0.329(4) 1 calc PR D 2
C7Y C -0.7678(7) 0.5332(6) 0.7834(7) 0.075(2) Uani 0.329(4) 1 d PDU D 2
H7Y1 H -0.8119 0.5084 0.8098 0.112 Uiso 0.329(4) 1 calc PR D 2
H7Y2 H -0.7893 0.5994 0.7908 0.112 Uiso 0.329(4) 1 calc PR D 2
H7Y3 H -0.7002 0.4962 0.8041 0.112 Uiso 0.329(4) 1 calc PR D 2
C1Z C -0.3796(10) 0.3906(10) 0.9429(8) 0.083(3) Uani 0.269(3) 1 d PDU E 3
H1Z1 H -0.3706 0.3947 0.9967 0.125 Uiso 0.269(3) 1 calc PR E 3
H1Z2 H -0.3484 0.4256 0.9112 0.125 Uiso 0.269(3) 1 calc PR E 3
H1Z3 H -0.3491 0.3243 0.9344 0.125 Uiso 0.269(3) 1 calc PR E 3
C2Z C -0.4848(10) 0.4311(10) 0.9230(7) 0.075(3) Uani 0.269(3) 1 d PDU E 3
H2Z1 H -0.5154 0.4984 0.9308 0.089 Uiso 0.269(3) 1 calc PR E 3
H2Z2 H -0.5168 0.3978 0.9566 0.089 Uiso 0.269(3) 1 calc PR E 3
C3Z C -0.5011(10) 0.4231(8) 0.8411(7) 0.070(2) Uani 0.269(3) 1 d PDU E 3
H3Z1 H -0.4655 0.4533 0.8080 0.083 Uiso 0.269(3) 1 calc PR E 3
H3Z2 H -0.4728 0.3555 0.8342 0.083 Uiso 0.269(3) 1 calc PR E 3
C4Z C -0.6075(8) 0.4678(7) 0.8162(6) 0.065(2) Uani 0.269(3) 1 d PDU E 3
H4Z1 H -0.6352 0.5341 0.8268 0.078 Uiso 0.269(3) 1 calc PR E 3
H4Z2 H -0.6413 0.4356 0.8492 0.078 Uiso 0.269(3) 1 calc PR E 3
C5Z C -0.6349(7) 0.4690(7) 0.7356(6) 0.057(2) Uani 0.269(3) 1 d PDU E 3
H5Z1 H -0.6034 0.4030 0.7243 0.069 Uiso 0.269(3) 1 calc PR E 3
H5Z2 H -0.6042 0.5045 0.7029 0.069 Uiso 0.269(3) 1 calc PR E 3
C6Z C -0.7452(9) 0.5101(11) 0.7097(9) 0.070(2) Uani 0.269(3) 1 d PDU E 3
H6Z1 H -0.7811 0.5732 0.7261 0.084 Uiso 0.269(3) 1 calc PR E 3
H6Z2 H -0.7752 0.4685 0.7338 0.084 Uiso 0.269(3) 1 calc PR E 3
C7Z C -0.7545(8) 0.5183(7) 0.6197(8) 0.080(3) Uani 0.269(3) 1 d PDU E 3
H7Z1 H -0.8243 0.5452 0.6038 0.121 Uiso 0.269(3) 1 calc PR E 3
H7Z2 H -0.7203 0.4555 0.6038 0.121 Uiso 0.269(3) 1 calc PR E 3
H7Z3 H -0.7245 0.5594 0.5961 0.121 Uiso 0.269(3) 1 calc PR E 3
C1W C 0.2664(11) -0.4240(10) 0.0073(9) 0.105(3) Uani 0.334(6) 1 d PDU F -1
H1W1 H 0.3379 -0.4617 0.0066 0.157 Uiso 0.334(6) 1 calc PR F -1
H1W2 H 0.2494 -0.3995 0.0562 0.157 Uiso 0.334(6) 1 calc PR F -1
H1W3 H 0.2463 -0.3712 -0.0340 0.157 Uiso 0.334(6) 1 calc PR F -1
C2W C 0.2137(15) -0.4850(16) -0.0032(13) 0.106(3) Uani 0.334(6) 1 d PDU F -1
H2W1 H 0.2486 -0.5452 0.0305 0.128 Uiso 0.334(6) 1 calc PR F -1
H2W2 H 0.2249 -0.5001 -0.0561 0.128 Uiso 0.334(6) 1 calc PR F -1
C3W C 0.1038(14) -0.4542(12) 0.0095(11) 0.099(3) Uani 0.334(6) 1 d PDU F -1
H3W1 H 0.0960 -0.4595 0.0653 0.118 Uiso 0.334(6) 1 calc PR F -1
H3W2 H 0.0709 -0.3861 -0.0100 0.118 Uiso 0.334(6) 1 calc PR F -1
C4W C 0.0454(12) -0.4988(10) -0.0212(8) 0.097(2) Uani 0.334(6) 1 d PDU F -1
H4W1 H 0.0489 -0.4883 -0.0773 0.117 Uiso 0.334(6) 1 calc PR F -1
H4W2 H 0.0826 -0.5676 -0.0058 0.117 Uiso 0.334(6) 1 calc PR F -1
C5W C -0.0583(12) -0.4773(13) -0.0057(9) 0.079(2) Uani 0.334(6) 1 d PDU F -1
H5W1 H -0.0979 -0.4288 -0.0477 0.095 Uiso 0.334(6) 1 calc PR F -1
H5W2 H -0.0732 -0.4460 0.0410 0.095 Uiso 0.334(6) 1 calc PR F -1
C6W C -0.1002(13) -0.5490(10) 0.0047(9) 0.086(3) Uani 0.334(6) 1 d PDU F -1
H6W1 H -0.0897 -0.5781 0.0586 0.103 Uiso 0.334(6) 1 calc PR F -1
H6W2 H -0.0636 -0.5994 -0.0269 0.103 Uiso 0.334(6) 1 calc PR F -1
C7W C -0.2117(13) -0.5079(13) -0.0167(10) 0.093(4) Uani 0.334(6) 1 d PDU F -1
H7W1 H -0.2346 -0.5579 -0.0069 0.139 Uiso 0.334(6) 1 calc PR F -1
H7W2 H -0.2224 -0.4822 -0.0708 0.139 Uiso 0.334(6) 1 calc PR F -1
H7W3 H -0.2485 -0.4574 0.0140 0.139 Uiso 0.334(6) 1 calc PR F -1
C1V C 0.274(2) -0.449(3) -0.025(2) 0.119(5) Uani 0.166(6) 1 d PDU F -2
H1V1 H 0.2906 -0.4161 -0.0700 0.178 Uiso 0.166(6) 1 calc PR F -2
H1V2 H 0.3302 -0.5083 -0.0079 0.178 Uiso 0.166(6) 1 calc PR F -2
H1V3 H 0.2561 -0.4086 0.0161 0.178 Uiso 0.166(6) 1 calc PR F -2
C2V C 0.187(2) -0.4679(19) -0.0441(13) 0.103(4) Uani 0.166(6) 1 d PDU F -2
H2V1 H 0.1417 -0.4133 -0.0796 0.124 Uiso 0.166(6) 1 calc PR F -2
H2V2 H 0.2118 -0.5232 -0.0724 0.124 Uiso 0.166(6) 1 calc PR F -2
C3V C 0.126(2) -0.486(2) 0.0187(15) 0.100(3) Uani 0.166(6) 1 d PDU F -2
H3V1 H 0.1730 -0.5468 0.0469 0.120 Uiso 0.166(6) 1 calc PR F -2
H3V2 H 0.1186 -0.4380 0.0518 0.120 Uiso 0.166(6) 1 calc PR F -2
C4V C 0.0326(18) -0.494(2) 0.0255(14) 0.093(3) Uani 0.166(6) 1 d PDU F -2
H4V1 H 0.0038 -0.4551 0.0672 0.112 Uiso 0.166(6) 1 calc PR F -2
H4V2 H 0.0554 -0.5595 0.0502 0.112 Uiso 0.166(6) 1 calc PR F -2
C5V C -0.057(2) -0.481(3) -0.014(2) 0.089(3) Uani 0.166(6) 1 d PDU F -2
H5V1 H -0.0362 -0.5120 -0.0609 0.107 Uiso 0.166(6) 1 calc PR F -2
H5V2 H -0.0941 -0.4130 -0.0312 0.107 Uiso 0.166(6) 1 calc PR F -2
C6V C -0.132(2) -0.5150(19) 0.0219(11) 0.092(3) Uani 0.166(6) 1 d PDU F -2
H6V1 H -0.0953 -0.5730 0.0576 0.110 Uiso 0.166(6) 1 calc PR F -2
H6V2 H -0.1756 -0.4664 0.0527 0.110 Uiso 0.166(6) 1 calc PR F -2
C7V C -0.196(2) -0.536(2) -0.0303(16) 0.101(5) Uani 0.166(6) 1 d PDU F -2
H7V1 H -0.2563 -0.5319 -0.0040 0.151 Uiso 0.166(6) 1 calc PR F -2
H7V2 H -0.1602 -0.5996 -0.0441 0.151 Uiso 0.166(6) 1 calc PR F -2
H7V3 H -0.2146 -0.4898 -0.0764 0.151 Uiso 0.166(6) 1 calc PR F -2

loop_
_atom_site_aniso_label
_atom_site_aniso_U_11
_atom_site_aniso_U_22
_atom_site_aniso_U_33
_atom_site_aniso_U_23
_atom_site_aniso_U_13
_atom_site_aniso_U_12
O1 0.0211(6) 0.0441(8) 0.0284(7) -0.0075(6) 0.0020(5) -0.0214(6)
C101 0.0218(8) 0.0426(11) 0.0218(8) -0.0047(7) 0.0004(7) -0.0196(8)
C102 0.0232(9) 0.0443(11) 0.0191(8) -0.0033(7) 0.0025(6) -0.0201(8)
C103 0.0238(9) 0.0461(11) 0.0206(8) -0.0057(8) 0.0012(7) -0.0215(8)
C104 0.0208(8) 0.0367(10) 0.0242(8) -0.0056(7) 0.0023(7) -0.0179(8)
C105 0.0244(9) 0.0478(12) 0.0204(8) -0.0065(8) 0.0040(7) -0.0193(9)
C106 0.0243(9) 0.0462(11) 0.0206(8) -0.0073(8) 0.0005(7) -0.0193(8)
C107 0.0241(9) 0.0573(13) 0.0189(8) 0.0008(8) 0.0016(7) -0.0213(9)
C108 0.0176(8) 0.0301(9) 0.0223(8) -0.0054(7) 0.0026(6) -0.0136(7)
C109 0.0221(11) 0.0286(12) 0.0348(14) 0.0021(10) -0.0003(10) -0.0123(10)
C110 0.0269(15) 0.0348(15) 0.0374(16) 0.0009(12) 0.0028(12) -0.0187(13)
C111 0.0235(15) 0.064(2) 0.0261(13) -0.0100(14) 0.0085(11) -0.0208(14)
C112 0.0235(15) 0.0370(17) 0.0456(18) -0.0202(15) -0.0023(12) -0.0081(13)
C113 0.0238(12) 0.0305(13) 0.0435(15) -0.0120(11) -0.0041(10) -0.0113(10)
C114 0.0262(12) 0.0568(18) 0.0199(11) 0.0007(11) -0.0016(9) -0.0266(13)
C115 0.0260(15) 0.0483(18) 0.0226(13) -0.0020(12) -0.0021(10) -0.0206(14)
C116 0.0239(14) 0.0376(15) 0.0455(17) -0.0167(13) 0.0036(12) -0.0183(13)
C117 0.0263(15) 0.0375(16) 0.0484(19) -0.0002(13) -0.0088(13) -0.0107(13)
C09A 0.030(4) 0.053(5) 0.081(8) -0.037(5) 0.023(4) -0.028(4)
C10A 0.038(6) 0.076(7) 0.081(8) -0.053(6) 0.019(6) -0.039(6)
C11A 0.034(6) 0.059(6) 0.074(7) -0.023(6) 0.025(5) -0.027(6)
C12A 0.029(5) 0.060(7) 0.040(5) -0.024(4) 0.018(4) -0.029(5)
C13A 0.034(4) 0.084(8) 0.028(4) -0.025(4) 0.012(3) -0.038(5)
C14A 0.024(4) 0.061(6) 0.060(6) 0.018(6) 0.004(4) 0.001(4)
C15A 0.023(5) 0.088(8) 0.057(6) 0.011(6) 0.008(5) 0.004(6)
C16A 0.035(6) 0.133(12) 0.057(7) -0.040(7) 0.012(6) -0.028(8)
C17A 0.031(6) 0.059(7) 0.065(9) -0.002(6) 0.014(5) -0.007(6)
O2 0.0431(8) 0.0514(9) 0.0218(6) -0.0084(6) 0.0022(6) -0.0355(7)
C201 0.0338(10) 0.0407(10) 0.0154(7) -0.0059(7) 0.0034(7) -0.0262(9)
C202 0.0246(9) 0.0412(10) 0.0160(8) -0.0059(7) 0.0019(6) -0.0182(8)
C203 0.0244(8) 0.0306(9) 0.0175(8) -0.0063(7) 0.0016(6) -0.0131(7)
C204 0.0225(8) 0.0275(8) 0.0141(7) -0.0041(6) 0.0020(6) -0.0135(7)
C205 0.0302(9) 0.0275(9) 0.0170(8) -0.0032(6) 0.0005(7) -0.0151(8)
C206 0.0391(10) 0.0322(9) 0.0152(7) -0.0046(7) 0.0030(7) -0.0219(8)
C207 0.0248(9) 0.0560(13) 0.0212(9) -0.0127(8) 0.0015(7) -0.0179(9)
C208 0.0209(8) 0.0243(8) 0.0151(7) -0.0033(6) -0.0009(6) -0.0106(7)
C209 0.0275(9) 0.0255(9) 0.0273(9) -0.0049(7) -0.0064(7) -0.0101(7)
C210 0.0341(10) 0.0256(9) 0.0275(9) -0.0046(7) -0.0053(7) -0.0144(8)
C211 0.0337(10) 0.0387(10) 0.0210(8) -0.0095(7) 0.0013(7) -0.0196(9)
C212 0.0448(12) 0.0345(10) 0.0226(9) 0.0030(8) -0.0133(8) -0.0201(9)
C213 0.0435(11) 0.0338(10) 0.0183(8) 0.0014(7) -0.0070(7) -0.0225(9)
C214 0.0255(9) 0.0484(12) 0.0301(10) -0.0197(9) 0.0076(7) -0.0194(9)
C215 0.0264(10) 0.0609(14) 0.0379(11) -0.0244(10) 0.0089(8) -0.0237(10)
C216 0.0478(13) 0.0578(14) 0.0254(9) -0.0059(9) 0.0013(9) -0.0402(11)
C217 0.0297(11) 0.0396(12) 0.0508(13) -0.0141(10) -0.0152(9) -0.0075(9)
O3 0.0417(8) 0.0327(7) 0.0283(7) -0.0068(5) 0.0063(6) -0.0284(7)
C301 0.0392(11) 0.0283(9) 0.0233(8) -0.0044(7) 0.0033(7) -0.0243(8)
C302 0.0436(11) 0.0302(9) 0.0198(8) -0.0035(7) 0.0007(7) -0.0236(9)
C303 0.0437(11) 0.0300(9) 0.0206(8) -0.0021(7) 0.0042(8) -0.0235(9)
C304 0.0315(9) 0.0241(8) 0.0246(9) -0.0020(7) 0.0012(7) -0.0176(8)
C305 0.0443(11) 0.0303(9) 0.0219(8) -0.0062(7) 0.0037(8) -0.0247(9)
C306 0.0427(11) 0.0306(9) 0.0215(8) -0.0060(7) 0.0068(8) -0.0248(9)
C307 0.0582(14) 0.0312(10) 0.0196(8) -0.0017(7) -0.0036(8) -0.0267(10)
C308 0.0255(9) 0.0187(8) 0.0327(9) -0.0011(7) 0.0013(7) -0.0123(7)
C309 0.055(3) 0.035(2) 0.026(2) 0.0032(16) -0.009(2) -0.031(2)
C310 0.059(3) 0.032(2) 0.0246(19) 0.0002(16) 0.003(2) -0.031(2)
C311 0.057(3) 0.034(2) 0.066(3) -0.024(2) 0.036(3) -0.032(2)
C312 0.0203(17) 0.023(2) 0.098(4) -0.011(2) 0.004(2) -0.0102(16)
C313 0.0246(17) 0.0193(16) 0.072(3) -0.0056(18) -0.0004(19) -0.0091(13)
C314 0.044(2) 0.031(2) 0.0317(19) -0.0100(16) 0.012(2) -0.026(2)
C315 0.042(2) 0.025(2) 0.034(2) -0.0099(15) 0.010(2) -0.021(2)
C316 0.031(3) 0.020(2) 0.050(4) 0.002(2) -0.010(3) -0.009(2)
C317 0.047(3) 0.0258(18) 0.059(3) 0.0052(17) -0.026(2) -0.0237(18)
C09C 0.038(3) 0.022(2) 0.112(7) -0.016(3) 0.032(4) -0.019(2)
C10C 0.040(3) 0.024(3) 0.132(7) -0.022(4) 0.042(4) -0.017(3)
C11C 0.026(3) 0.029(3) 0.132(7) 0.005(4) -0.017(4) -0.016(3)
C12C 0.054(5) 0.032(4) 0.038(3) 0.004(2) -0.013(3) -0.030(3)
C13C 0.060(4) 0.034(3) 0.033(3) 0.005(2) -0.013(3) -0.032(3)
C14C 0.044(3) 0.029(3) 0.027(3) -0.001(2) -0.003(2) -0.022(3)
C15C 0.043(3) 0.027(3) 0.031(3) 0.001(2) 0.003(3) -0.020(3)
C16C 0.086(5) 0.032(3) 0.064(4) -0.019(3) 0.046(4) -0.041(3)
C17C 0.028(4) 0.020(4) 0.039(4) -0.012(3) 0.006(3) -0.009(3)
O4 0.0392(8) 0.0512(9) 0.0189(6) -0.0059(6) 0.0065(5) -0.0346(7)
C401 0.0348(10) 0.0439(11) 0.0140(7) -0.0063(7) 0.0047(7) -0.0299(9)
C402 0.0404(11) 0.0351(10) 0.0154(7) -0.0070(7) 0.0055(7) -0.0267(9)
C403 0.0309(9) 0.0307(9) 0.0178(8) -0.0067(7) 0.0047(7) -0.0186(8)
C404 0.0268(9) 0.0318(9) 0.0141(7) -0.0050(6) 0.0034(6) -0.0197(7)
C405 0.0259(9) 0.0340(9) 0.0167(7) -0.0025(7) 0.0008(6) -0.0186(8)
C406 0.0267(9) 0.0421(10) 0.0144(7) -0.0058(7) 0.0028(6) -0.0223(8)
C407 0.0536(13) 0.0341(10) 0.0203(8) -0.0082(7) 0.0116(8) -0.0293(10)
C408 0.0237(8) 0.0292(9) 0.0133(7) -0.0018(6) 0.0011(6) -0.0160(7)
C409 0.0243(8) 0.0268(9) 0.0211(8) -0.0041(7) 0.0036(6) -0.0144(7)
C410 0.0284(9) 0.0289(9) 0.0290(9) -0.0023(7) 0.0052(7) -0.0171(8)
C411 0.0247(9) 0.0365(10) 0.0240(8) -0.0029(7) 0.0028(7) -0.0191(8)
C412 0.0231(8) 0.0354(10) 0.0181(8) -0.0034(7) 0.0034(6) -0.0156(8)
C413 0.0274(9) 0.0285(9) 0.0181(8) -0.0043(6) 0.0040(6) -0.0155(7)
C414 0.0252(9) 0.0493(12) 0.0157(8) 0.0001(7) -0.0008(6) -0.0202(9)
C415 0.0278(10) 0.0550(13) 0.0161(8) 0.0082(8) -0.0010(7) -0.0211(9)
C416 0.0296(10) 0.0376(11) 0.0334(10) 0.0107(8) 0.0043(8) -0.0148(9)
C417 0.0313(10) 0.0514(12) 0.0159(8) -0.0033(8) 0.0047(7) -0.0234(9)
C1 0.0406(11) 0.0347(10) 0.0367(11) -0.0072(8) 0.0054(9) -0.0252(9)
C2 0.0366(11) 0.0367(10) 0.0319(10) -0.0083(8) 0.0052(8) -0.0258(9)
C3 0.0404(11) 0.0381(10) 0.0249(9) -0.0063(8) 0.0058(8) -0.0312(9)
C4 0.0268(9) 0.0477(11) 0.0228(8) -0.0091(8) 0.0041(7) -0.0259(9)
C5 0.0283(9) 0.0432(11) 0.0273(9) -0.0081(8) 0.0042(7) -0.0238(9)
C6 0.0274(9) 0.0415(11) 0.0318(10) -0.0048(8) 0.0001(8) -0.0214(9)
C7 0.0679(18) 0.090(2) 0.0366(12) -0.0072(13) 0.0056(12) -0.0659(17)
C8 0.0587(15) 0.0821(19) 0.0328(11) -0.0077(11) 0.0042(10) -0.0584(15)
C1X 0.061(4) 0.037(3) 0.040(3) -0.014(2) 0.017(3) -0.023(3)
C2X 0.032(2) 0.021(2) 0.040(2) -0.0105(18) 0.014(2) -0.013(2)
C3X 0.023(2) 0.022(2) 0.038(2) -0.0043(17) 0.0068(18) -0.0088(17)
C4X 0.021(2) 0.028(2) 0.034(2) -0.0011(17) 0.0010(17) -0.0115(17)
C5X 0.028(2) 0.027(2) 0.035(2) -0.001(2) -0.003(2) -0.009(2)
C6X 0.033(3) 0.037(4) 0.034(2) 0.000(2) -0.001(2) -0.010(3)
C7X 0.037(3) 0.047(3) 0.036(3) -0.002(2) -0.004(2) -0.015(3)
C1Y 0.062(7) 0.065(7) 0.102(8) -0.018(7) -0.027(6) -0.003(5)
C2Y 0.054(6) 0.067(7) 0.095(5) -0.024(5) -0.033(4) 0.000(5)
C3Y 0.049(4) 0.063(5) 0.093(5) -0.018(4) -0.027(4) 0.006(3)
C4Y 0.056(4) 0.041(4) 0.103(4) -0.013(4) -0.038(3) 0.010(3)
C5Y 0.026(3) 0.022(3) 0.106(4) -0.014(3) -0.025(3) 0.007(2)
C6Y 0.027(4) 0.010(4) 0.149(5) 0.006(4) -0.020(4) 0.002(3)
C7Y 0.044(4) 0.020(3) 0.146(5) 0.008(4) 0.003(5) -0.005(3)
C1Z 0.101(7) 0.063(7) 0.074(7) 0.013(6) 0.010(5) -0.030(7)
C2Z 0.106(6) 0.058(5) 0.072(5) 0.006(5) 0.009(5) -0.050(5)
C3Z 0.105(5) 0.041(4) 0.076(5) -0.007(4) 0.007(4) -0.043(4)
C4Z 0.099(5) 0.039(4) 0.083(5) -0.007(4) 0.016(4) -0.054(4)
C5Z 0.064(4) 0.033(4) 0.089(5) -0.008(4) 0.012(4) -0.035(4)
C6Z 0.046(4) 0.014(4) 0.132(5) 0.024(4) 0.004(4) -0.006(4)
C7Z 0.045(5) 0.034(4) 0.162(6) -0.055(5) -0.029(5) -0.002(4)
C1W 0.112(7) 0.080(7) 0.063(7) -0.011(6) -0.003(7) 0.017(5)
C2W 0.139(6) 0.071(6) 0.055(7) -0.006(6) 0.009(6) 0.007(5)
C3W 0.139(5) 0.064(5) 0.045(6) -0.003(5) 0.004(5) 0.003(4)
C4W 0.142(5) 0.058(5) 0.039(5) -0.013(4) 0.003(5) 0.011(4)
C5W 0.136(5) 0.033(4) 0.013(4) -0.003(3) -0.015(4) 0.019(3)
C6W 0.141(5) 0.039(4) 0.027(5) -0.009(4) -0.018(4) 0.014(4)
C7W 0.132(6) 0.054(7) 0.039(7) -0.014(6) 0.003(6) 0.015(5)
C1V 0.130(10) 0.091(11) 0.075(12) -0.001(10) 0.005(9) 0.009(8)
C2V 0.141(7) 0.067(7) 0.046(7) -0.005(6) 0.005(6) 0.010(6)
C3V 0.140(6) 0.062(6) 0.043(6) -0.006(5) 0.004(5) 0.009(5)
C4V 0.139(6) 0.055(5) 0.031(5) -0.005(5) -0.005(5) 0.012(5)
C5V 0.141(5) 0.043(5) 0.026(5) -0.010(5) -0.008(4) 0.018(4)
C6V 0.144(6) 0.048(6) 0.031(6) -0.008(5) -0.014(5) 0.012(5)
C7V 0.149(11) 0.062(11) 0.038(9) -0.009(8) -0.018(9) 0.007(8)

loop_
_atom_type_symbol
_atom_type_description
_atom_type_scat_dispersion_real
_atom_type_scat_dispersion_imag
_atom_type_scat_source
C C 0.0033 0.0016 'International Tables Vol C Tables 4.2.6.8 and 6.1.1.4'
H H 0.0000 0.0000 'International Tables Vol C Tables 4.2.6.8 and 6.1.1.4'
O O 0.0106 0.0060 'International Tables Vol C Tables 4.2.6.8 and 6.1.1.4'

loop_
_geom_angle_atom_site_label_1
_geom_angle_atom_site_label_2
_geom_angle_atom_site_label_3
_geom_angle
C101 O1 C6 115.92(16)
O1 C101 C102 117.75(16)
O1 C101 C106 121.27(16)
C102 C101 C106 120.88(16)
C101 C102 C103 118.78(16)
C101 C102 C107 122.31(16)
C103 C102 C107 118.77(16)
C104 C103 C102 122.08(17)
C105 C104 C103 117.17(16)
C105 C104 C108 120.96(16)
C103 C104 C108 121.87(16)
C106 C105 C104 122.44(17)
C105 C106 C101 118.58(17)
C105 C106 C207 118.34(16)
C101 C106 C207 122.97(16)
C406 C107 C102 120.58(17)
C14A C108 C09A 115.0(8)
C14A C108 C109 138.4(5)
C09A C108 C109 38.2(5)
C14A C108 C104 108.1(4)
C09A C108 C104 108.5(4)
C109 C108 C104 111.17(16)
C14A C108 C113 67.6(6)
C09A C108 C113 137.4(4)
C109 C108 C113 109.56(19)
C104 C108 C113 110.48(16)
C14A C108 C13A 109.1(7)
C09A C108 C13A 105.6(6)
C109 C108 C13A 69.1(5)
C104 C108 C13A 110.5(3)
C113 C108 C13A 44.0(5)
C14A C108 C114 43.5(6)
C09A C108 C114 73.3(5)
C109 C108 C114 106.92(18)
C104 C108 C114 112.18(15)
C113 C108 C114 106.34(19)
C13A C108 C114 135.0(4)
C108 C109 C110 111.1(2)
C116 C110 C111 109.9(3)
C116 C110 C109 109.3(3)
C111 C110 C109 108.6(2)
C112 C111 C110 110.2(3)
C111 C112 C117 109.7(3)
C111 C112 C113 108.7(3)
C117 C112 C113 109.1(3)
C112 C113 C108 112.0(2)
C115 C114 C108 110.8(2)
C117 C115 C116 110.3(3)
C117 C115 C114 110.2(3)
C116 C115 C114 107.9(3)
C115 C116 C110 109.7(2)
C115 C117 C112 109.8(3)
C108 C09A C10A 108.7(7)
C16A C10A C11A 110.8(10)
C16A C10A C09A 106.0(10)
C11A C10A C09A 110.5(9)
C10A C11A C12A 107.4(8)
C17A C12A C11A 112.1(10)
C17A C12A C13A 110.0(10)
C11A C12A C13A 107.5(8)
C12A C13A C108 109.3(6)
C108 C14A C15A 108.3(8)
C17A C15A C16A 108.8(11)
C17A C15A C14A 108.8(10)
C16A C15A C14A 109.0(11)
C15A C16A C10A 113.0(10)
C15A C17A C12A 110.4(9)
C201 O2 C7 114.57(15)
O2 C201 C202 119.92(18)
O2 C201 C206 119.15(17)
C202 C201 C206 120.87(16)
C201 C202 C203 118.82(17)
C201 C202 C207 122.46(17)
C203 C202 C207 118.59(18)
C204 C203 C202 122.25(17)
C203 C204 C205 116.94(16)
C203 C204 C208 123.18(16)
C205 C204 C208 119.88(15)
C206 C205 C204 122.62(18)
C205 C206 C201 118.48(17)
C205 C206 C307 118.66(18)
C201 C206 C307 122.72(17)
C202 C207 C106 119.30(17)
C204 C208 C209 112.62(14)
C204 C208 C213 109.66(14)
C209 C208 C213 107.60(14)
C204 C208 C214 110.49(14)
C209 C208 C214 108.00(15)
C213 C208 C214 108.34(16)
C208 C209 C210 111.01(15)
C216 C210 C211 109.52(17)
C216 C210 C209 109.72(16)
C211 C210 C209 109.17(16)
C210 C211 C212 109.33(15)
C217 C212 C211 109.59(18)
C217 C212 C213 109.58(17)
C211 C212 C213 109.29(17)
C212 C213 C208 110.95(16)
C215 C214 C208 110.81(15)
C217 C215 C216 109.39(17)
C217 C215 C214 109.59(19)
C216 C215 C214 109.23(18)
C210 C216 C215 109.37(17)
C212 C217 C215 109.89(17)
C301 O3 C1 116.83(16)
O3 C301 C306 121.73(16)
O3 C301 C302 117.40(16)
C306 C301 C302 120.68(16)
C303 C302 C301 118.81(17)
C303 C302 C307 119.56(17)
C301 C302 C307 121.45(17)
C302 C303 C304 122.52(17)
C305 C304 C303 116.71(16)
C305 C304 C308 122.20(16)
C303 C304 C308 121.08(16)
C304 C305 C306 122.77(17)
C301 C306 C305 118.40(17)
C301 C306 C407 123.06(16)
C305 C306 C407 118.50(16)
C206 C307 C302 119.96(17)
C13C C308 C309 120.5(3)
C13C C308 C304 116.4(3)
C309 C308 C304 114.2(2)
C13C C308 C313 78.6(4)
C309 C308 C313 110.7(3)
C304 C308 C313 110.23(19)
C13C C308 C14C 110.5(4)
C309 C308 C14C 24.7(2)
C304 C308 C14C 105.5(3)
C313 C308 C14C 133.7(3)
C13C C308 C09C 110.6(5)
C309 C308 C09C 79.1(4)
C304 C308 C09C 109.1(2)
C313 C308 C09C 36.7(3)
C14C C308 C09C 103.8(4)
C13C C308 C314 26.2(3)
C309 C308 C314 106.7(3)
C304 C308 C314 109.98(19)
C313 C308 C314 104.4(3)
C14C C308 C314 89.6(3)
C09C C308 C314 133.1(3)
C308 C309 C310 112.3(3)
C311 C310 C316 109.6(5)
C311 C310 C309 108.9(4)
C316 C310 C309 109.1(6)
C312 C311 C310 110.1(3)
C311 C312 C317 109.3(4)
C311 C312 C313 110.0(4)
C317 C312 C313 109.3(4)
C308 C313 C312 111.1(3)
C315 C314 C308 110.9(3)
C316 C315 C317 109.9(5)
C316 C315 C314 109.6(6)
C317 C315 C314 109.3(4)
C315 C316 C310 109.3(6)
C315 C317 C312 109.4(3)
C10C C09C C308 109.7(4)
C11C C10C C16C 109.3(6)
C11C C10C C09C 108.5(7)
C16C C10C C09C 109.6(6)
C10C C11C C12C 110.2(5)
C17C C12C C11C 108.2(7)
C17C C12C C13C 109.6(8)
C11C C12C C13C 109.7(6)
C308 C13C C12C 111.9(5)
C15C C14C C308 109.9(4)
C16C C15C C17C 109.0(7)
C16C C15C C14C 109.1(5)
C17C C15C C14C 111.1(7)
C15C C16C C10C 109.9(5)
C15C C17C C12C 109.5(7)
C401 O4 C8 114.83(15)
O4 C401 C402 120.06(18)
O4 C401 C406 119.05(18)
C402 C401 C406 120.85(16)
C401 C402 C403 118.76(18)
C401 C402 C407 122.99(17)
C403 C402 C407 118.12(18)
C404 C403 C402 122.13(18)
C403 C404 C405 117.26(16)
C403 C404 C408 123.28(16)
C405 C404 C408 119.47(16)
C404 C405 C406 122.58(18)
C405 C406 C401 118.42(18)
C405 C406 C107 117.78(18)
C401 C406 C107 123.64(16)
C402 C407 C306 119.57(16)
C404 C408 C413 112.83(15)
C404 C408 C414 109.62(14)
C413 C408 C414 107.67(14)
C404 C408 C409 110.51(13)
C413 C408 C409 107.42(14)
C414 C408 C409 108.66(15)
C410 C409 C408 110.92(14)
C411 C410 C409 109.57(15)
C411 C410 C416 109.33(16)
C409 C410 C416 109.08(15)
C412 C411 C410 109.28(15)
C411 C412 C417 109.94(16)
C411 C412 C413 109.56(14)
C417 C412 C413 108.87(15)
C408 C413 C412 111.52(15)
C415 C414 C408 110.75(15)
C416 C415 C417 109.67(17)
C416 C415 C414 109.60(16)
C417 C415 C414 109.40(18)
C415 C416 C410 109.79(16)
C415 C417 C412 109.31(15)
O3 C1 C2 106.66(17)
C3 C2 C1 111.31(17)
C4 C3 C2 125.30(18)
C3 C4 C5 124.54(18)
C4 C5 C6 111.46(17)
O1 C6 C5 106.88(17)
C1X C2X C3X 115.9(4)
C2X C3X C4X 113.9(4)
C5X C4X C3X 114.9(4)
C4X C5X C6X 113.5(5)
C7X C6X C5X 115.5(6)
C3Y C2Y C1Y 118.2(11)
C2Y C3Y C4Y 119.6(9)
C5Y C4Y C3Y 117.4(8)
C6Y C5Y C4Y 126.9(8)
C7Y C6Y C5Y 116.5(9)
C1Z C2Z C3Z 110.8(11)
C4Z C3Z C2Z 113.1(11)
C3Z C4Z C5Z 119.3(10)
C4Z C5Z C6Z 120.2(10)
C5Z C6Z C7Z 110.0(10)
C1W C2W C3W 123.1(16)
C4W C3W C2W 123.3(16)
C5W C4W C3W 125.6(13)
C4W C5W C6W 124.5(15)
C5W C6W C7W 113.8(12)
C3V C2V C1V 119.2(19)
C4V C3V C2V 137(2)
C3V C4V C5V 146(2)
C4V C5V C6V 123(2)
C7V C6V C5V 117.9(19)

loop_
_geom_bond_atom_site_label_1
_geom_bond_atom_site_label_2
_geom_bond_distance
O1 C101 1.384(2)
O1 C6 1.431(2)
C101 C102 1.394(2)
C101 C106 1.396(3)
C102 C103 1.399(2)
C102 C107 1.517(2)
C103 C104 1.398(2)
C104 C105 1.396(2)
C104 C108 1.527(2)
C105 C106 1.396(3)
C106 C207 1.525(3)
C107 C406 1.511(3)
C108 C14A 1.483(9)
C108 C09A 1.524(8)
C108 C109 1.525(3)
C108 C113 1.538(3)
C108 C13A 1.568(8)
C108 C114 1.574(3)
C109 C110 1.547(4)
C110 C116 1.527(4)
C110 C111 1.532(5)
C111 C112 1.522(5)
C112 C117 1.529(4)
C112 C113 1.537(4)
C114 C115 1.552(4)
C115 C117 1.513(5)
C115 C116 1.526(4)
C09A C10A 1.552(11)
C10A C16A 1.517(13)
C10A C11A 1.527(12)
C11A C12A 1.530(12)
C12A C17A 1.515(12)
C12A C13A 1.532(10)
C14A C15A 1.553(12)
C15A C17A 1.495(12)
C15A C16A 1.511(13)
O2 C201 1.383(2)
O2 C7 1.422(3)
C201 C202 1.394(3)
C201 C206 1.395(3)
C202 C203 1.399(2)
C202 C207 1.518(3)
C203 C204 1.392(2)
C204 C205 1.402(2)
C204 C208 1.530(2)
C205 C206 1.393(2)
C206 C307 1.514(3)
C208 C209 1.539(2)
C208 C213 1.541(2)
C208 C214 1.543(3)
C209 C210 1.540(3)
C210 C216 1.527(3)
C210 C211 1.527(3)
C211 C212 1.529(3)
C212 C217 1.520(3)
C212 C213 1.534(3)
C214 C215 1.538(3)
C215 C217 1.522(3)
C215 C216 1.532(3)
O3 C301 1.385(2)
O3 C1 1.431(3)
C301 C306 1.395(2)
C301 C302 1.398(3)
C302 C303 1.391(3)
C302 C307 1.518(3)
C303 C304 1.398(2)
C304 C305 1.394(3)
C304 C308 1.529(2)
C305 C306 1.399(2)
C306 C407 1.523(3)
C308 C13C 1.439(6)
C308 C309 1.503(5)
C308 C313 1.537(4)
C308 C14C 1.578(6)
C308 C09C 1.590(6)
C308 C314 1.599(4)
C309 C310 1.542(5)
C310 C311 1.523(7)
C310 C316 1.528(9)
C311 C312 1.514(7)
C312 C317 1.523(7)
C312 C313 1.542(5)
C314 C315 1.534(6)
C315 C316 1.520(8)
C315 C317 1.520(6)
C09C C10C 1.548(8)
C10C C11C 1.516(10)
C10C C16C 1.524(10)
C11C C12C 1.528(9)
C12C C17C 1.520(10)
C12C C13C 1.545(7)
C14C C15C 1.529(7)
C15C C16C 1.510(8)
C15C C17C 1.514(11)
O4 C401 1.381(2)
O4 C8 1.423(2)
C401 C402 1.395(3)
C401 C406 1.399(3)
C402 C403 1.405(2)
C402 C407 1.514(3)
C403 C404 1.393(3)
C404 C405 1.398(3)
C404 C408 1.527(2)
C405 C406 1.398(2)
C408 C413 1.537(3)
C408 C414 1.547(2)
C408 C409 1.552(2)
C409 C410 1.539(2)
C410 C411 1.533(3)
C410 C416 1.540(3)
C411 C412 1.530(3)
C412 C417 1.533(3)
C412 C413 1.539(2)
C414 C415 1.534(3)
C415 C416 1.529(3)
C415 C417 1.531(3)
C1 C2 1.522(3)
C2 C3 1.495(3)
C3 C4 1.318(3)
C4 C5 1.495(3)
C5 C6 1.523(3)
C1X C2X 1.502(7)
C2X C3X 1.516(7)
C3X C4X 1.530(6)
C4X C5X 1.518(7)
C5X C6X 1.527(8)
C6X C7X 1.497(9)
C1Y C2Y 1.486(13)
C2Y C3Y 1.478(12)
C3Y C4Y 1.566(11)
C4Y C5Y 1.504(10)
C5Y C6Y 1.487(12)
C6Y C7Y 1.442(13)
C1Z C2Z 1.459(13)
C2Z C3Z 1.508(13)
C3Z C4Z 1.492(12)
C4Z C5Z 1.492(11)
C5Z C6Z 1.552(12)
C6Z C7Z 1.588(14)
C1W C2W 1.509(15)
C2W C3W 1.524(14)
C3W C4W 1.483(13)
C4W C5W 1.469(12)
C5W C6W 1.497(14)
C6W C7W 1.549(14)
C1V C2V 1.512(16)
C2V C3V 1.493(15)
C3V C4V 1.450(14)
C4V C5V 1.464(14)
C5V C6V 1.517(15)
C6V C7V 1.514(15)
